data_1520456
loop_
_publ_author_name
'Zhang, Xiao'
'Liu, Wen-Bo'
'Tu, Hang-Fei'
'You, Shu-Li'

_publ_section_title
;
 Ligand-enabled Ir-catalyzed intermolecular diastereoselective and
 enantioselective allylic alkylation of 3-substituted indoles
;
_journal_issue 8
_journal_name_full 'Chem. Sci.'
_journal_page_first 4525
_journal_paper_doi 10.1039/C5SC01772F
_journal_volume 6
_journal_year 2015
_chemical_absolute_configuration ad
_chemical_formula_sum 'C21 H17 Br F3 N O2'
_chemical_formula_weight 452.27
_chemical_name_systematic
; 
 ? 
;
_space_group_IT_number 19
_symmetry_cell_setting orthorhombic
_symmetry_space_group_name_Hall 'P 2ac 2ab'
_symmetry_space_group_name_H-M 'P 21 21 21'
_atom_sites_solution_hydrogens geom
_atom_sites_solution_primary direct
_atom_sites_solution_secondary difmap
_audit_creation_method SHELXL-97
_audit_update_record
;
2015-04-22 deposited with the CCDC.
2015-06-08 downloaded from the CCDC.
;
_cell_angle_alpha 90.00
_cell_angle_beta 90.00
_cell_angle_gamma 90.00
_cell_formula_units_Z 4
_cell_length_a 9.1964(10)
_cell_length_b 13.4028(16)
_cell_length_c 15.6110(17)
_cell_measurement_reflns_used 1471
_cell_measurement_temperature 293(2)
_cell_measurement_theta_max 50.735
_cell_measurement_theta_min 5.140
_cell_volume 1924.2(4)
_computing_cell_refinement 'Bruker SMART'
_computing_data_collection 'Bruker SMART'
_computing_data_reduction 'Bruker SHELXTL'
_computing_molecular_graphics 'Bruker SHELXTL'
_computing_publication_material 'Bruker SHELXTL'
_computing_structure_refinement 'SHELXL-97 (Sheldrick, 1997)'
_computing_structure_solution 'SHELXS-97 (Sheldrick, 1990)'
_diffrn_ambient_temperature 293(2)
_diffrn_measured_fraction_theta_full 1.000
_diffrn_measured_fraction_theta_max 1.000
_diffrn_measurement_device_type 'CCD area detector'
_diffrn_measurement_method 'phi and omega scans'
_diffrn_radiation_monochromator graphite
_diffrn_radiation_source 'fine-focus sealed tube'
_diffrn_radiation_type MoK\a
_diffrn_radiation_wavelength 0.71073
_diffrn_reflns_av_R_equivalents 0.0602
_diffrn_reflns_av_sigmaI/netI 0.0851
_diffrn_reflns_limit_h_max 11
_diffrn_reflns_limit_h_min -11
_diffrn_reflns_limit_k_max 16
_diffrn_reflns_limit_k_min -14
_diffrn_reflns_limit_l_max 19
_diffrn_reflns_limit_l_min -18
_diffrn_reflns_number 11763
_diffrn_reflns_theta_full 25.99
_diffrn_reflns_theta_max 25.99
_diffrn_reflns_theta_min 2.00
_exptl_absorpt_coefficient_mu 2.181
_exptl_absorpt_correction_T_max 1.00000
_exptl_absorpt_correction_T_min 0.25258
_exptl_absorpt_correction_type empirical
_exptl_absorpt_process_details sadabs
_exptl_crystal_colour colorless
_exptl_crystal_density_diffrn 1.561
_exptl_crystal_density_method 'not measured'
_exptl_crystal_description prismatic
_exptl_crystal_F_000 912
_exptl_crystal_size_max 0.212
_exptl_crystal_size_mid 0.143
_exptl_crystal_size_min 0.101
_refine_diff_density_max 0.293
_refine_diff_density_min -0.174
_refine_diff_density_rms 0.043
_refine_ls_abs_structure_details 'Flack H D (1983), Acta Cryst. A39, 876-881'
_refine_ls_abs_structure_Flack 0.000(11)
_refine_ls_extinction_method none
_refine_ls_goodness_of_fit_ref 0.946
_refine_ls_hydrogen_treatment constr
_refine_ls_matrix_type full
_refine_ls_number_parameters 253
_refine_ls_number_reflns 3776
_refine_ls_number_restraints 0
_refine_ls_restrained_S_all 0.946
_refine_ls_R_factor_all 0.0963
_refine_ls_R_factor_gt 0.0419
_refine_ls_shift/su_max 0.000
_refine_ls_shift/su_mean 0.000
_refine_ls_structure_factor_coef Fsqd
_refine_ls_weighting_details 'calc w=1/[\s^2^(Fo^2^)+(0.0196P)^2^+0.0000P] where P=(Fo^2^+2Fc^2^)/3'
_refine_ls_weighting_scheme calc
_refine_ls_wR_factor_gt 0.0797
_refine_ls_wR_factor_ref 0.0953
_reflns_number_gt 2144
_reflns_number_total 3776
_reflns_threshold_expression >2sigma(I)
_cod_data_source_file c5sc01772f2.cif
_cod_data_source_block cd212454
_cod_depositor_comments
;
The following automatic conversions were performed:

'_symmetry_cell_setting' value 'Orthorhombic' changed to
'orthorhombic' according to
/usr/data/users/saulius/crontab/automatic-downloads/rss-feeds/RSC/lib/dictionaries/cif_core.dic
dictionary named 'cif_core.dic' version 2.4.2 from 2011-04-26.

Automatic conversion script
Id: cif_fix_values 3271 2015-04-21 07:52:19Z andrius 

 Adding full bibliography for 1520456.cif.
;
_cod_original_sg_symbol_H-M P2(1)2(1)2(1)
_cod_database_code 1520456

loop_
_symmetry_equiv_pos_as_xyz
'x, y, z'
'-x+1/2, -y, z+1/2'
'-x, y+1/2, -z+1/2'
'x+1/2, -y+1/2, -z'

loop_
_atom_site_label
_atom_site_type_symbol
_atom_site_fract_x
_atom_site_fract_y
_atom_site_fract_z
_atom_site_U_iso_or_equiv
_atom_site_adp_type
_atom_site_occupancy
_atom_site_symmetry_multiplicity
_atom_site_calc_flag
_atom_site_refinement_flags
Br1 Br 0.82869(7) 0.21879(4) -0.00335(4) 0.1008(2) Uani 1 1 d .
F1 F 0.5221(3) 0.6041(2) -0.19030(14) 0.0862(8) Uani 1 1 d .
F2 F 0.7019(3) 0.5876(2) -0.10502(16) 0.0826(8) Uani 1 1 d .
F3 F 0.5964(3) 0.7285(2) -0.11745(16) 0.0852(8) Uani 1 1 d .
N1 N 0.4979(3) 0.6320(2) 0.0365(2) 0.0464(8) Uani 1 1 d .
O1 O 0.5683(4) 0.8019(2) 0.04892(17) 0.0702(9) Uani 1 1 d .
O2 O 0.3704(4) 0.5432(3) -0.0615(2) 0.0849(10) Uani 1 1 d .
C1 C 0.4932(4) 0.6365(3) 0.1832(2) 0.0471(10) Uani 1 1 d .
C2 C 0.4319(5) 0.6214(3) 0.2633(3) 0.0603(12) Uani 1 1 d .
H2 H 0.4789 0.6436 0.3125 0.072 Uiso 1 1 calc R
C3 C 0.2981(6) 0.5722(3) 0.2689(3) 0.0753(15) Uani 1 1 d .
H3 H 0.2551 0.5618 0.3221 0.090 Uiso 1 1 calc R
C4 C 0.2307(5) 0.5396(4) 0.1961(4) 0.0773(14) Uani 1 1 d .
H4 H 0.1425 0.5062 0.2011 0.093 Uiso 1 1 calc R
C5 C 0.2878(5) 0.5541(3) 0.1162(3) 0.0646(12) Uani 1 1 d .
H5 H 0.2406 0.5315 0.0672 0.078 Uiso 1 1 calc R
C6 C 0.4191(4) 0.6041(3) 0.1118(3) 0.0497(10) Uani 1 1 d .
C7 C 0.6130(4) 0.7028(3) 0.0620(2) 0.0463(10) Uani 1 1 d .
H7 H 0.7033 0.6890 0.0308 0.056 Uiso 1 1 calc R
C8 C 0.5459(5) 0.8494(3) 0.1301(3) 0.0694(13) Uani 1 1 d .
H8A H 0.4448 0.8448 0.1472 0.083 Uiso 1 1 calc R
H8B H 0.5732 0.9193 0.1273 0.083 Uiso 1 1 calc R
C9 C 0.6412(4) 0.7944(3) 0.1920(2) 0.0556(10) Uani 1 1 d .
H9A H 0.6037 0.7990 0.2499 0.067 Uiso 1 1 calc R
H9B H 0.7399 0.8199 0.1909 0.067 Uiso 1 1 calc R
C10 C 0.6348(4) 0.6874(3) 0.1589(2) 0.0475(10) Uani 1 1 d .
C11 C 0.7746(4) 0.6275(3) 0.1797(2) 0.0486(10) Uani 1 1 d .
H11 H 0.8562 0.6673 0.1582 0.058 Uiso 1 1 calc R
C12 C 0.7971(5) 0.6175(3) 0.2742(3) 0.0636(12) Uani 1 1 d .
H12 H 0.7320 0.5778 0.3045 0.076 Uiso 1 1 calc R
C13 C 0.9016(6) 0.6605(4) 0.3171(3) 0.0906(17) Uani 1 1 d .
H13A H 0.9686 0.7007 0.2889 0.109 Uiso 1 1 calc R
H13B H 0.9090 0.6509 0.3760 0.109 Uiso 1 1 calc R
C14 C 0.4699(5) 0.5987(3) -0.0440(3) 0.0563(11) Uani 1 1 d .
C15 C 0.5728(5) 0.6309(4) -0.1150(3) 0.0610(12) Uani 1 1 d .
C16 C 0.7829(4) 0.5270(3) 0.1341(2) 0.0465(10) Uani 1 1 d .
C17 C 0.8819(5) 0.5126(3) 0.0701(3) 0.0614(12) Uani 1 1 d .
H17 H 0.9411 0.5658 0.0542 0.074 Uiso 1 1 calc R
C18 C 0.8983(5) 0.4221(4) 0.0276(2) 0.0689(13) Uani 1 1 d .
H18 H 0.9670 0.4142 -0.0155 0.083 Uiso 1 1 calc R
C19 C 0.8091(6) 0.3447(3) 0.0517(3) 0.0639(12) Uani 1 1 d .
C20 C 0.7090(5) 0.3565(3) 0.1159(3) 0.0758(13) Uani 1 1 d .
H20 H 0.6497 0.3034 0.1318 0.091 Uiso 1 1 calc R
C21 C 0.6967(5) 0.4470(3) 0.1567(3) 0.0654(12) Uani 1 1 d .
H21 H 0.6289 0.4544 0.2005 0.079 Uiso 1 1 calc R

loop_
_atom_site_aniso_label
_atom_site_aniso_U_11
_atom_site_aniso_U_22
_atom_site_aniso_U_33
_atom_site_aniso_U_23
_atom_site_aniso_U_13
_atom_site_aniso_U_12
Br1 0.1257(5) 0.0621(3) 0.1146(4) -0.0255(3) -0.0290(4) 0.0251(3)
F1 0.0829(19) 0.114(2) 0.0617(15) -0.0245(15) -0.0138(15) 0.0044(17)
F2 0.0541(17) 0.106(2) 0.0878(17) -0.0156(15) -0.0010(15) 0.0164(16)
F3 0.111(2) 0.074(2) 0.0707(15) 0.0048(15) 0.0068(15) -0.0158(17)
N1 0.039(2) 0.0383(18) 0.062(2) -0.0006(16) -0.0011(16) -0.0037(15)
O1 0.106(2) 0.0395(18) 0.0655(17) 0.0045(14) -0.0213(17) -0.0013(16)
O2 0.069(2) 0.091(2) 0.095(2) -0.0241(19) -0.0109(19) -0.031(2)
C1 0.045(2) 0.039(2) 0.057(3) 0.002(2) -0.001(2) 0.001(2)
C2 0.060(3) 0.056(3) 0.065(3) 0.009(2) 0.013(2) 0.014(2)
C3 0.066(4) 0.068(3) 0.093(4) 0.032(3) 0.029(3) 0.014(3)
C4 0.047(3) 0.076(3) 0.109(4) 0.028(3) 0.010(3) -0.009(2)
C5 0.050(3) 0.058(3) 0.085(3) 0.009(2) 0.001(3) -0.011(2)
C6 0.045(3) 0.034(2) 0.070(3) 0.010(2) 0.010(2) 0.0013(19)
C7 0.047(2) 0.032(2) 0.060(2) -0.0006(19) -0.007(2) -0.0039(19)
C8 0.081(3) 0.039(3) 0.088(3) -0.008(2) -0.020(3) 0.005(2)
C9 0.054(3) 0.047(3) 0.065(2) -0.005(2) -0.006(2) -0.003(2)
C10 0.047(3) 0.041(2) 0.055(2) -0.0021(18) -0.008(2) -0.002(2)
C11 0.042(2) 0.049(2) 0.055(3) 0.001(2) -0.005(2) -0.0007(19)
C12 0.063(3) 0.069(3) 0.059(3) 0.001(2) -0.018(2) 0.018(3)
C13 0.092(4) 0.109(5) 0.070(3) -0.014(3) -0.023(3) 0.015(3)
C14 0.047(3) 0.054(3) 0.068(3) -0.012(2) -0.002(2) 0.002(2)
C15 0.061(3) 0.066(3) 0.056(3) -0.014(3) -0.012(3) 0.007(3)
C16 0.035(2) 0.051(3) 0.053(2) 0.0027(19) -0.002(2) 0.001(2)
C17 0.058(3) 0.057(3) 0.069(3) 0.002(2) -0.002(2) -0.007(2)
C18 0.076(3) 0.067(3) 0.063(3) -0.006(2) 0.006(2) 0.015(3)
C19 0.065(3) 0.049(3) 0.078(3) -0.004(2) -0.009(3) 0.016(3)
C20 0.074(3) 0.047(3) 0.107(4) 0.010(3) 0.002(3) -0.004(3)
C21 0.059(3) 0.049(3) 0.088(3) 0.006(2) 0.011(3) 0.004(2)

loop_
_atom_type_symbol
_atom_type_description
_atom_type_scat_dispersion_real
_atom_type_scat_dispersion_imag
_atom_type_scat_source
C C 0.0033 0.0016 'International Tables Vol C Tables 4.2.6.8 and 6.1.1.4'
H H 0.0000 0.0000 'International Tables Vol C Tables 4.2.6.8 and 6.1.1.4'
N N 0.0061 0.0033 'International Tables Vol C Tables 4.2.6.8 and 6.1.1.4'
O O 0.0106 0.0060 'International Tables Vol C Tables 4.2.6.8 and 6.1.1.4'
F F 0.0171 0.0103 'International Tables Vol C Tables 4.2.6.8 and 6.1.1.4'
Br Br -0.2901 2.4595 'International Tables Vol C Tables 4.2.6.8 and 6.1.1.4'

loop_
_geom_angle_atom_site_label_1
_geom_angle_atom_site_label_2
_geom_angle_atom_site_label_3
_geom_angle
C14 N1 C6 125.4(4)
C14 N1 C7 126.6(3)
C6 N1 C7 108.0(3)
C7 O1 C8 109.5(3)
C6 C1 C2 118.8(4)
C6 C1 C10 111.4(3)
C2 C1 C10 129.8(4)
C1 C2 C3 118.9(4)
C1 C2 H2 120.6
C3 C2 H2 120.6
C4 C3 C2 119.9(4)
C4 C3 H3 120.1
C2 C3 H3 120.1
C3 C4 C5 122.6(4)
C3 C4 H4 118.7
C5 C4 H4 118.7
C4 C5 C6 116.6(4)
C4 C5 H5 121.7
C6 C5 H5 121.7
C1 C6 C5 123.1(4)
C1 C6 N1 109.4(3)
C5 C6 N1 127.5(4)
O1 C7 N1 111.0(3)
O1 C7 C10 107.9(3)
N1 C7 C10 105.8(3)
O1 C7 H7 110.7
N1 C7 H7 110.7
C10 C7 H7 110.7
O1 C8 C9 105.5(3)
O1 C8 H8A 110.6
C9 C8 H8A 110.6
O1 C8 H8B 110.6
C9 C8 H8B 110.6
H8A C8 H8B 108.8
C8 C9 C10 102.8(3)
C8 C9 H9A 111.2
C10 C9 H9A 111.2
C8 C9 H9B 111.2
C10 C9 H9B 111.2
H9A C9 H9B 109.1
C1 C10 C9 111.8(3)
C1 C10 C7 101.2(3)
C9 C10 C7 102.2(3)
C1 C10 C11 115.3(3)
C9 C10 C11 112.6(3)
C7 C10 C11 112.5(3)
C12 C11 C16 112.0(3)
C12 C11 C10 111.6(3)
C16 C11 C10 113.6(3)
C12 C11 H11 106.4
C16 C11 H11 106.4
C10 C11 H11 106.4
C13 C12 C11 124.6(5)
C13 C12 H12 117.7
C11 C12 H12 117.7
C12 C13 H13A 120.0
C12 C13 H13B 120.0
H13A C13 H13B 120.0
O2 C14 N1 123.6(4)
O2 C14 C15 118.7(4)
N1 C14 C15 117.6(4)
F1 C15 F3 107.6(4)
F1 C15 F2 107.6(4)
F3 C15 F2 106.7(4)
F1 C15 C14 110.7(4)
F3 C15 C14 113.7(4)
F2 C15 C14 110.3(4)
C17 C16 C21 117.5(4)
C17 C16 C11 120.0(4)
C21 C16 C11 122.5(4)
C16 C17 C18 123.0(4)
C16 C17 H17 118.5
C18 C17 H17 118.5
C19 C18 C17 117.6(4)
C19 C18 H18 121.2
C17 C18 H18 121.2
C20 C19 C18 120.9(4)
C20 C19 Br1 119.8(4)
C18 C19 Br1 119.3(4)
C19 C20 C21 119.8(4)
C19 C20 H20 120.1
C21 C20 H20 120.1
C20 C21 C16 121.3(4)
C20 C21 H21 119.4
C16 C21 H21 119.4

loop_
_geom_bond_atom_site_label_1
_geom_bond_atom_site_label_2
_geom_bond_distance
Br1 C19 1.902(4)
F1 C15 1.315(4)
F2 C15 1.331(5)
F3 C15 1.326(5)
N1 C14 1.358(5)
N1 C6 1.431(4)
N1 C7 1.476(5)
O1 C7 1.406(4)
O1 C8 1.433(5)
O2 C14 1.211(5)
C1 C6 1.376(5)
C1 C2 1.388(5)
C1 C10 1.518(5)
C2 C3 1.398(7)
C2 H2 0.9300
C3 C4 1.366(7)
C3 H3 0.9300
C4 C5 1.368(6)
C4 H4 0.9300
C5 C6 1.383(6)
C5 H5 0.9300
C7 C10 1.541(5)
C7 H7 0.9800
C8 C9 1.499(5)
C8 H8A 0.9700
C8 H8B 0.9700
C9 C10 1.525(5)
C9 H9A 0.9700
C9 H9B 0.9700
C10 C11 1.550(5)
C11 C12 1.495(5)
C11 C16 1.526(5)
C11 H11 0.9800
C12 C13 1.306(6)
C12 H12 0.9300
C13 H13A 0.9300
C13 H13B 0.9300
C14 C15 1.520(6)
C16 C17 1.365(5)
C16 C21 1.380(5)
C17 C18 1.391(6)
C17 H17 0.9300
C18 C19 1.375(6)
C18 H18 0.9300
C19 C20 1.370(6)
C20 C21 1.376(6)
C20 H20 0.9300
C21 H21 0.9300

loop_
_geom_torsion_atom_site_label_1
_geom_torsion_atom_site_label_2
_geom_torsion_atom_site_label_3
_geom_torsion_atom_site_label_4
_geom_torsion
C6 C1 C2 C3 1.1(6)
C10 C1 C2 C3 179.7(4)
C1 C2 C3 C4 0.3(6)
C2 C3 C4 C5 -0.9(7)
C3 C4 C5 C6 0.0(7)
C2 C1 C6 C5 -2.1(6)
C10 C1 C6 C5 179.1(4)
C2 C1 C6 N1 176.9(3)
C10 C1 C6 N1 -1.9(4)
C4 C5 C6 C1 1.5(6)
C4 C5 C6 N1 -177.3(4)
C14 N1 C6 C1 168.7(4)
C7 N1 C6 C1 -11.5(4)
C14 N1 C6 C5 -12.3(6)
C7 N1 C6 C5 167.4(4)
C8 O1 C7 N1 110.0(4)
C8 O1 C7 C10 -5.5(5)
C14 N1 C7 O1 82.8(5)
C6 N1 C7 O1 -96.9(4)
C14 N1 C7 C10 -160.4(4)
C6 N1 C7 C10 19.9(4)
C7 O1 C8 C9 25.6(5)
O1 C8 C9 C10 -34.8(4)
C6 C1 C10 C9 121.7(4)
C2 C1 C10 C9 -56.9(5)
C6 C1 C10 C7 13.6(4)
C2 C1 C10 C7 -165.1(4)
C6 C1 C10 C11 -108.1(4)
C2 C1 C10 C11 73.3(5)
C8 C9 C10 C1 -77.1(4)
C8 C9 C10 C7 30.3(4)
C8 C9 C10 C11 151.3(3)
O1 C7 C10 C1 99.3(3)
N1 C7 C10 C1 -19.6(4)
O1 C7 C10 C9 -16.2(4)
N1 C7 C10 C9 -135.0(3)
O1 C7 C10 C11 -137.2(3)
N1 C7 C10 C11 104.0(3)
C1 C10 C11 C12 -67.2(4)
C9 C10 C11 C12 62.6(4)
C7 C10 C11 C12 177.5(3)
C1 C10 C11 C16 60.5(4)
C9 C10 C11 C16 -169.7(3)
C7 C10 C11 C16 -54.8(4)
C16 C11 C12 C13 119.9(5)
C10 C11 C12 C13 -111.5(5)
C6 N1 C14 O2 2.4(7)
C7 N1 C14 O2 -177.3(4)
C6 N1 C14 C15 -175.6(4)
C7 N1 C14 C15 4.7(6)
O2 C14 C15 F1 10.1(6)
N1 C14 C15 F1 -171.9(4)
O2 C14 C15 F3 131.3(4)
N1 C14 C15 F3 -50.6(5)
O2 C14 C15 F2 -108.9(5)
N1 C14 C15 F2 69.2(5)
C12 C11 C16 C17 -122.4(4)
C10 C11 C16 C17 110.1(4)
C12 C11 C16 C21 55.3(5)
C10 C11 C16 C21 -72.2(5)
C21 C16 C17 C18 0.2(6)
C11 C16 C17 C18 178.0(4)
C16 C17 C18 C19 0.4(6)
C17 C18 C19 C20 -0.7(7)
C17 C18 C19 Br1 -179.2(3)
C18 C19 C20 C21 0.3(7)
Br1 C19 C20 C21 178.8(3)
C19 C20 C21 C16 0.4(7)
C17 C16 C21 C20 -0.6(6)
C11 C16 C21 C20 -178.3(4)
